data_2106179
loop_
_publ_author_name
'Bindi, L.'
'Chapuis, G.'
'Bonazzi, P.'
'Petricek, V.'
'Dusek, M.'

_publ_section_title
;
 Five-dimensional structure refinement of natural melilite, (Ca1.89 Sr0.01
 Na0.08 K0.02) (Mg0.92 Al0.08) (Si1.98 Al0.02) O7
;
_journal_name_full 'Acta Crystallographica B (39,1983-)'
_journal_page_first 739
_journal_page_last 746
_journal_volume 57
_journal_year 2001
_chemical_formula_sum 'Ca2 Mg O7 Si2'
_chemical_name_systematic 'Ca2 Mg (Si2 O7)'
_space_group_IT_number 113
_symmetry_space_group_name_Hall 'P -4 2ab'
_symmetry_space_group_name_H-M 'P -4 21 m'
_cell_angle_alpha 90
_cell_angle_beta 90
_cell_angle_gamma 90
_cell_formula_units_Z 2
_cell_length_a 7.86
_cell_length_b 7.86
_cell_length_c 5.024
_cell_volume 310.381
_citation_journal_id_ASTM ASBSDK
_cod_data_source_file Bindi_ASBSDK_2001_911.cif
_cod_data_source_block Ca2Mg1O7Si2
_cod_original_cell_volume 310.3807
_cod_original_formula_sum 'Ca2 Mg1 O7 Si2'
_cod_database_code 2106179

loop_
_symmetry_equiv_pos_as_xyz
x,y,z
y,-x,-z
-x,-y,z
-y,x,-z
x+1/2,-y+1/2,-z
-y+1/2,-x+1/2,z
-x+1/2,y+1/2,-z
y+1/2,x+1/2,z

loop_
_atom_site_label
_atom_site_type_symbol
_atom_site_fract_x
_atom_site_fract_y
_atom_site_fract_z
_atom_site_occupancy
_atom_site_U_iso_or_equiv
O2 O-2 0.14059 0.35941 0.25434 1 0.0
Ca1 Ca+2 0.331662 0.168338 0.50694 1 0.0
O3 O-2 0.08282 0.18624 0.78834 1 0.0
Si1 Si+4 0.13991 0.36009 0.93538 1 0.0
O1 O-2 0 0.5 0.8193 1 0.0
Mg1 Mg+2 0 0 0 1 0.0
